data_7027851
loop_
_publ_author_name
'Mitra, Kedar Nath'
'Choudhury, Subrata'
'Casti\~neiras, Alfonso'
'Goswami, Sreebrata'

_publ_section_title
;
 Chemistry of ruthenium(II) complexes of N-substituted 1,2-benzoquinone
 diimines. Synthesis, structure and redox properties&#x200A;&#x2021;
;
_journal_issue 17
_journal_name_full 'Journal of the Chemical Society, Dalton Transactions'
_journal_page_first 2901
_journal_paper_doi 10.1039/a802411a
_journal_year 1998
_chemical_formula_moiety '[Ru(acac)2(diim)].1/4H2O'
_chemical_formula_sum 'C22 H24.5 N2 O4.25 Ru'
_chemical_formula_weight 486.01
_chemical_name_systematic
; 
 ? 
;
_space_group_IT_number 15
_symmetry_cell_setting monoclinic
_symmetry_space_group_name_Hall '-C 2yc'
_symmetry_space_group_name_H-M 'C 1 2/c 1'
_atom_sites_solution_hydrogens geom
_atom_sites_solution_primary direct
_atom_sites_solution_secondary difmap
_audit_creation_method SHELXL
_cell_angle_alpha 90.00
_cell_angle_beta 93.114(10)
_cell_angle_gamma 90.00
_cell_formula_units_Z 16
_cell_length_a 33.578(9)
_cell_length_b 9.9224(15)
_cell_length_c 26.354(5)
_cell_measurement_reflns_used 25
_cell_measurement_temperature 293(2)
_cell_measurement_theta_max 11.2
_cell_measurement_theta_min 4.5
_cell_volume 8768(3)
_computing_cell_refinement 'CAD4 Software (Enraf Nonius, 1989)'
_computing_data_collection 'CAD4 Software (Enraf Nonius, 1989)'
_computing_data_reduction 'HELENA (Spek, 1997)'
_computing_molecular_graphics 'ZORTEP (Zsolnai, 1997)'
_computing_publication_material 'SHELXL-93 (Sheldrick, 1993)'
_computing_structure_refinement 'SHELXL-93 (Sheldrick, 1993)'
_computing_structure_solution 'SHELXS-86 (Sheldrick, 1990)'
_diffrn_ambient_temperature 293(2)
_diffrn_measurement_device 'CAD4 Enraf Nonius'
_diffrn_measurement_method '\w/2\q scans'
_diffrn_radiation_monochromator graphite
_diffrn_radiation_source 'fine-focus sealed tube'
_diffrn_radiation_type MoKa
_diffrn_radiation_wavelength 0.71073
_diffrn_reflns_av_R_equivalents 0.1951
_diffrn_reflns_av_sigmaI/netI 0.2574
_diffrn_reflns_limit_h_max 46
_diffrn_reflns_limit_h_min -47
_diffrn_reflns_limit_k_max 14
_diffrn_reflns_limit_k_min -11
_diffrn_reflns_limit_l_max 37
_diffrn_reflns_limit_l_min -14
_diffrn_reflns_number 13038
_diffrn_reflns_theta_max 32.40
_diffrn_reflns_theta_min 3.10
_diffrn_standards_decay_% none
_diffrn_standards_interval_time 120
_diffrn_standards_number 2
_exptl_absorpt_coefficient_mu 0.746
_exptl_absorpt_correction_T_max 1.0000
_exptl_absorpt_correction_T_min 0.9285
_exptl_absorpt_correction_type 'DIFABS (Walker & Stuart, 1983)'
_exptl_crystal_colour brown
_exptl_crystal_density_diffrn 1.473
_exptl_crystal_description irregular
_exptl_crystal_F_000 3976
_exptl_crystal_size_max 0.30
_exptl_crystal_size_mid 0.25
_exptl_crystal_size_min 0.20
_refine_diff_density_max 0.623
_refine_diff_density_min -0.824
_refine_diff_density_rms 0.118
_refine_ls_extinction_coef 0.00013(3)
_refine_ls_extinction_expression Fc^*^=kFc[1+0.001xFc^2^l^3^/sin(2q)]^-1/4^
_refine_ls_extinction_method SHELXL
_refine_ls_goodness_of_fit_all 1.009
_refine_ls_goodness_of_fit_obs 1.207
_refine_ls_hydrogen_treatment 'riding model'
_refine_ls_matrix_type full
_refine_ls_number_parameters 529
_refine_ls_number_reflns 12705
_refine_ls_number_restraints 0
_refine_ls_restrained_S_all 1.010
_refine_ls_restrained_S_obs 1.207
_refine_ls_R_factor_all 0.2600
_refine_ls_R_factor_obs 0.0799
_refine_ls_shift/esd_max 0.001
_refine_ls_shift/esd_mean 0.000
_refine_ls_structure_factor_coef Fsqd
_refine_ls_weighting_details 'w=1/[s^2^(Fo^2^)+( 0.0362P)^2^+0.0000P] where P=(Fo^2^+2Fc^2^)/3'
_refine_ls_weighting_scheme calc
_refine_ls_wR_factor_all 0.1573
_refine_ls_wR_factor_obs 0.1122
_reflns_number_observed 4813
_reflns_number_total 12707
_reflns_observed_criterion >2sigma(I)
_cod_data_source_file A802411sup1.cif
_cod_data_source_block 95sg01
_cod_depositor_comments
;
The following automatic conversions were performed:

'_symmetry_cell_setting' value 'Monoclinic' changed to 'monoclinic'
according to /home/saulius/struct/CIF-dictionaries/cif_core.dic
dictionary named 'cif_core.dic' version 2.4.2 from 2011-04-26.

Automatic conversion script
Id: cif_fix_values 1891 2012-01-12 08:04:46Z andrius 

The following automatic conversions were performed:

'_refine_ls_weighting_scheme' value 'calc w=1/[s^2^(Fo^2^)+(
0.0362P)^2^+0.0000P] where P=(Fo^2^+2Fc^2^)/3' was changed to 'calc'.
New tag '_refine_ls_weighting_details' was created. The value of the
new tag was set to 'w=1/[s^2^(Fo^2^)+( 0.0362P)^2^+0.0000P] where
P=(Fo^2^+2Fc^2^)/3'.

Automatic conversion script
Id: cif_fix_values 3143 2015-03-26 13:38:13Z robertas 
;
_cod_original_cell_volume 8767.8(33)
_cod_original_sg_symbol_H-M C2/c
_cod_original_formula_sum 'C22 H24.50 N2 O4.25 Ru'
_cod_database_code 7027851

loop_
_symmetry_equiv_pos_as_xyz
'x, y, z'
'-x, y, -z+1/2'
'x+1/2, y+1/2, z'
'-x+1/2, y+1/2, -z+1/2'
'-x, -y, -z'
'x, -y, z-1/2'
'-x+1/2, -y+1/2, -z'
'x+1/2, -y+1/2, z-1/2'

loop_
_atom_site_aniso_label
_atom_site_aniso_U_11
_atom_site_aniso_U_22
_atom_site_aniso_U_33
_atom_site_aniso_U_23
_atom_site_aniso_U_13
_atom_site_aniso_U_12
Ru1 0.0383(3) 0.0392(4) 0.0385(3) -0.0020(3) 0.0036(3) -0.0026(3)
Ru2 0.0430(4) 0.0440(4) 0.0406(4) -0.0031(3) -0.0007(3) 0.0081(3)
O11 0.049(3) 0.046(3) 0.048(3) -0.003(3) 0.004(2) -0.005(3)
O13 0.042(3) 0.039(3) 0.049(3) 0.001(3) 0.002(2) 0.004(2)
O21 0.040(3) 0.061(4) 0.050(3) -0.008(3) 0.015(2) -0.008(3)
O23 0.050(3) 0.043(3) 0.052(3) -0.003(3) 0.001(3) -0.007(3)
O41 0.050(3) 0.041(3) 0.048(3) -0.004(3) 0.003(2) 0.004(2)
O43 0.052(3) 0.057(4) 0.059(3) -0.012(3) 0.013(3) 0.011(3)
O51 0.047(3) 0.045(3) 0.053(3) -0.004(3) -0.010(2) 0.007(3)
O53 0.048(3) 0.045(3) 0.054(3) 0.006(3) 0.001(3) 0.006(3)
N31 0.045(3) 0.044(4) 0.040(3) 0.000(3) 0.000(3) -0.002(3)
N36 0.038(3) 0.039(4) 0.041(4) -0.004(3) 0.003(3) -0.008(3)
N61 0.050(4) 0.039(4) 0.040(4) -0.001(3) 0.001(3) 0.007(3)
N66 0.046(3) 0.042(4) 0.049(4) 0.005(3) -0.001(3) 0.000(3)
C11 0.049(5) 0.053(5) 0.052(5) -0.013(5) 0.010(4) -0.004(4)
C12 0.066(5) 0.039(5) 0.070(6) -0.003(4) 0.013(5) -0.002(4)
C13 0.047(5) 0.040(5) 0.045(5) 0.007(4) 0.011(4) 0.005(4)
C21 0.052(5) 0.066(7) 0.065(6) -0.006(5) 0.014(4) -0.007(5)
C22 0.055(5) 0.082(7) 0.075(6) 0.002(6) 0.023(5) -0.030(5)
C23 0.054(5) 0.039(5) 0.059(5) 0.016(4) -0.014(4) -0.013(4)
C31 0.045(4) 0.034(4) 0.043(4) -0.007(3) 0.001(4) -0.004(3)
C32 0.049(5) 0.078(6) 0.042(5) -0.014(4) 0.010(4) 0.001(5)
C33 0.050(5) 0.078(6) 0.058(5) -0.018(5) 0.014(4) 0.008(5)
C34 0.050(5) 0.075(7) 0.082(7) -0.004(5) 0.008(5) 0.027(5)
C35 0.057(5) 0.054(5) 0.053(5) -0.005(4) 0.000(4) 0.013(4)
C36 0.041(4) 0.045(5) 0.034(4) -0.004(4) -0.006(3) -0.001(4)
C37 0.037(4) 0.045(5) 0.041(4) 0.001(4) 0.002(3) -0.004(4)
C38 0.066(5) 0.058(6) 0.045(5) 0.006(4) 0.003(4) -0.005(4)
C39 0.071(6) 0.074(7) 0.073(7) 0.027(6) 0.007(5) 0.004(5)
C41 0.049(5) 0.046(5) 0.058(5) 0.000(4) -0.008(4) 0.009(4)
C42 0.071(6) 0.050(6) 0.059(6) -0.019(4) 0.011(5) 0.007(5)
C43 0.058(5) 0.062(6) 0.050(5) -0.002(5) 0.004(4) 0.023(5)
C51 0.040(4) 0.055(5) 0.048(5) -0.003(4) -0.002(3) 0.007(4)
C52 0.059(5) 0.047(6) 0.071(6) -0.006(5) -0.012(4) 0.000(4)
C53 0.053(5) 0.044(5) 0.058(5) 0.000(4) 0.009(4) 0.011(4)
C61 0.051(5) 0.039(5) 0.043(5) 0.002(4) 0.006(4) -0.001(4)
C62 0.065(5) 0.047(5) 0.059(5) -0.004(4) 0.012(4) 0.015(4)
C63 0.078(7) 0.067(7) 0.091(8) 0.015(6) 0.016(6) 0.037(5)
C64 0.075(6) 0.078(7) 0.093(8) 0.011(6) -0.009(6) 0.038(5)
C65 0.061(5) 0.063(6) 0.061(5) 0.009(5) -0.011(4) 0.019(5)
C66 0.048(4) 0.041(5) 0.042(4) 0.002(4) -0.003(4) 0.004(4)
C67 0.054(5) 0.040(5) 0.043(5) 0.003(4) -0.010(4) 0.005(4)
C68 0.054(5) 0.067(6) 0.051(5) 0.002(5) 0.003(4) 0.001(5)
C69 0.092(7) 0.078(7) 0.043(5) 0.003(5) 0.008(5) -0.006(6)
C110 0.076(6) 0.051(6) 0.100(8) -0.020(5) 0.006(5) -0.018(5)
C130 0.060(5) 0.062(6) 0.081(6) 0.021(5) 0.003(5) 0.001(5)
C210 0.075(7) 0.163(11) 0.128(9) -0.059(9) 0.062(7) -0.050(7)
C230 0.100(7) 0.054(6) 0.076(6) 0.014(5) -0.012(5) -0.031(5)
C310 0.069(6) 0.129(10) 0.052(6) 0.024(7) 0.008(5) -0.001(7)
C311 0.084(6) 0.088(8) 0.042(5) -0.014(5) 0.002(5) -0.002(6)
C312 0.061(5) 0.056(6) 0.044(5) 0.000(4) 0.003(4) -0.003(4)
C410 0.081(6) 0.059(6) 0.077(7) -0.004(5) 0.007(5) -0.002(5)
C430 0.112(8) 0.090(8) 0.089(7) -0.010(6) 0.046(6) 0.033(6)
C510 0.086(6) 0.069(7) 0.058(6) -0.001(5) -0.031(5) -0.003(5)
C530 0.080(6) 0.047(6) 0.085(7) 0.009(5) 0.003(5) 0.000(5)
C610 0.120(8) 0.052(6) 0.046(5) -0.009(5) -0.005(6) 0.002(6)
C611 0.093(7) 0.059(6) 0.072(7) 0.008(6) -0.025(6) -0.022(6)
C612 0.075(6) 0.060(6) 0.061(6) 0.003(5) -0.003(5) -0.008(5)
O1 0.130(8) 0.044(5) 0.130(8) 0.000 0.030(6) 0.000

loop_
_atom_site_label
_atom_site_type_symbol
_atom_site_fract_x
_atom_site_fract_y
_atom_site_fract_z
_atom_site_U_iso_or_equiv
_atom_site_thermal_displace_type
_atom_site_occupancy
_atom_site_calc_flag
_atom_site_refinement_flags
Ru1 Ru -0.00059(2) 0.64035(6) 0.15051(2) 0.0386(2) Uani 1 d .
Ru2 Ru 0.27750(2) 1.29705(6) 0.41274(2) 0.0426(2) Uani 1 d .
O11 O -0.02932(13) 0.4695(5) 0.1288(2) 0.0478(13) Uani 1 d .
O13 O 0.04066(12) 0.5326(5) 0.1952(2) 0.0431(12) Uani 1 d .
O21 O 0.03656(13) 0.5983(5) 0.0933(2) 0.0501(13) Uani 1 d .
O23 O 0.03185(14) 0.8070(5) 0.1700(2) 0.0485(13) Uani 1 d .
O41 O 0.25337(13) 1.1151(5) 0.4309(2) 0.0464(13) Uani 1 d .
O43 O 0.31556(14) 1.1998(6) 0.3658(2) 0.0558(14) Uani 1 d .
O51 O 0.31694(13) 1.2640(5) 0.4736(2) 0.0490(13) Uani 1 d .
O53 O 0.30573(13) 1.4700(5) 0.3948(2) 0.0489(13) Uani 1 d .
N31 N -0.0373(2) 0.6761(5) 0.2036(2) 0.043(2) Uani 1 d .
H31 H -0.0325(2) 0.6460(5) 0.2339(2) 0.051 Uiso 1 calc R
N36 N -0.0423(2) 0.7497(5) 0.1124(2) 0.0393(14) Uani 1 d .
N61 N 0.2411(2) 1.3933(5) 0.4540(2) 0.043(2) Uani 1 d .
H61 H 0.2460(2) 1.4026(5) 0.4861(2) 0.052 Uiso 1 calc R
N66 N 0.2332(2) 1.3373(6) 0.3606(2) 0.046(2) Uani 1 d .
C11 C -0.0213(2) 0.3531(9) 0.1466(3) 0.051(2) Uani 1 d .
C12 C 0.0103(2) 0.3213(8) 0.1813(3) 0.058(2) Uani 1 d .
H12 H 0.0123(2) 0.2313(8) 0.1909(3) 0.070 Uiso 1 calc R
C13 C 0.0388(2) 0.4058(8) 0.2031(3) 0.044(2) Uani 1 d .
C21 C 0.0669(2) 0.6634(9) 0.0841(3) 0.061(2) Uani 1 d .
C22 C 0.0800(2) 0.7810(10) 0.1077(3) 0.070(3) Uani 1 d .
H22 H 0.1029(2) 0.8200(10) 0.0960(3) 0.084 Uiso 1 calc R
C23 C 0.0624(2) 0.8460(8) 0.1469(3) 0.051(2) Uani 1 d .
C31 C -0.0697(2) 0.7478(7) 0.1920(3) 0.041(2) Uani 1 d .
C32 C -0.0998(2) 0.7780(8) 0.2253(3) 0.056(2) Uani 1 d .
H32 H -0.0976(2) 0.7490(8) 0.2589(3) 0.067 Uiso 1 calc R
C33 C -0.1318(2) 0.8494(9) 0.2080(3) 0.062(2) Uani 1 d .
H33 H -0.1515(2) 0.8717(9) 0.2300(3) 0.074 Uiso 1 calc R
C34 C -0.1357(2) 0.8908(9) 0.1567(3) 0.069(3) Uani 1 d .
H34 H -0.1583(2) 0.9386(9) 0.1455(3) 0.083 Uiso 1 calc R
C35 C -0.1075(2) 0.8628(8) 0.1234(3) 0.055(2) Uani 1 d .
H35 H -0.1109(2) 0.8910(8) 0.0897(3) 0.066 Uiso 1 calc R
C36 C -0.0729(2) 0.7910(7) 0.1398(2) 0.041(2) Uani 1 d .
C37 C -0.0414(2) 0.7822(8) 0.0597(3) 0.041(2) Uani 1 d .
C38 C -0.0462(2) 0.9140(9) 0.0423(3) 0.056(2) Uani 1 d .
H38 H -0.0499(2) 0.9834(9) 0.0653(3) 0.068 Uiso 1 calc R
C39 C -0.0453(2) 0.9418(10) -0.0083(4) 0.073(3) Uani 1 d .
H39 H -0.0490(2) 1.0296(10) -0.0200(4) 0.087 Uiso 1 calc R
C41 C 0.2599(2) 1.0032(8) 0.4078(3) 0.052(2) Uani 1 d .
C42 C 0.2855(2) 0.9854(8) 0.3695(3) 0.059(2) Uani 1 d .
H42 H 0.2849(2) 0.9015(8) 0.3537(3) 0.071 Uiso 1 calc R
C43 C 0.3127(2) 1.0803(10) 0.3514(3) 0.057(2) Uani 1 d .
C51 C 0.3360(2) 1.3599(9) 0.4958(3) 0.048(2) Uani 1 d .
C52 C 0.3411(2) 1.4883(8) 0.4751(3) 0.059(2) Uani 1 d .
H52 H 0.3545(2) 1.5509(8) 0.4961(3) 0.071 Uiso 1 calc R
C53 C 0.3287(2) 1.5329(8) 0.4272(3) 0.052(2) Uani 1 d .
C61 C 0.2085(2) 1.4445(7) 0.4311(3) 0.044(2) Uani 1 d .
C62 C 0.1782(2) 1.5197(7) 0.4552(3) 0.056(2) Uani 1 d .
H62 H 0.1812(2) 1.5414(7) 0.4896(3) 0.068 Uiso 1 calc R
C63 C 0.1450(3) 1.5586(9) 0.4267(4) 0.078(3) Uani 1 d .
H63 H 0.1246(3) 1.6038(9) 0.4421(4) 0.094 Uiso 1 calc R
C64 C 0.1413(3) 1.5310(9) 0.3743(4) 0.082(3) Uani 1 d .
H64 H 0.1186(3) 1.5608(9) 0.3559(4) 0.099 Uiso 1 calc R
C65 C 0.1694(2) 1.4630(8) 0.3495(3) 0.062(2) Uani 1 d .
H65 H 0.1662(2) 1.4482(8) 0.3147(3) 0.074 Uiso 1 calc R
C66 C 0.2039(2) 1.4145(7) 0.3778(3) 0.044(2) Uani 1 d .
C67 C 0.2303(2) 1.2795(7) 0.3105(3) 0.046(2) Uani 1 d .
C68 C 0.2608(2) 1.2935(8) 0.2786(3) 0.057(2) Uani 1 d .
H68 H 0.2833(2) 1.3437(8) 0.2887(3) 0.069 Uiso 1 calc R
C69 C 0.2583(3) 1.2333(9) 0.2315(3) 0.071(3) Uani 1 d .
H69 H 0.2792(3) 1.2439(9) 0.2100(3) 0.085 Uiso 1 calc R
C110 C -0.0488(2) 0.2430(8) 0.1268(3) 0.075(3) Uani 1 d .
H111 H -0.0688(2) 0.2808(8) 0.1035(3) 0.113 Uiso 1 calc R
H112 H -0.0615(2) 0.2017(8) 0.1546(3) 0.113 Uiso 1 calc R
H113 H -0.0338(2) 0.1765(8) 0.1096(3) 0.113 Uiso 1 calc R
C130 C 0.0723(2) 0.3492(8) 0.2375(3) 0.068(2) Uani 1 d .
H131 H 0.0894(2) 0.4213(8) 0.2495(3) 0.102 Uiso 1 calc R
H132 H 0.0874(2) 0.2856(8) 0.2190(3) 0.102 Uiso 1 calc R
H133 H 0.0613(2) 0.3049(8) 0.2660(3) 0.102 Uiso 1 calc R
C210 C 0.0919(3) 0.6035(11) 0.0425(4) 0.120(4) Uani 1 d .
H211 H 0.0795(3) 0.5226(11) 0.0294(4) 0.180 Uiso 1 calc R
H212 H 0.1182(3) 0.5828(11) 0.0566(4) 0.180 Uiso 1 calc R
H213 H 0.0938(3) 0.6676(11) 0.0154(4) 0.180 Uiso 1 calc R
C230 C 0.0814(2) 0.9770(8) 0.1671(3) 0.077(3) Uani 1 d .
H231 H 0.0663(2) 1.0115(8) 0.1942(3) 0.116 Uiso 1 calc R
H232 H 0.0816(2) 1.0421(8) 0.1402(3) 0.116 Uiso 1 calc R
H233 H 0.1083(2) 0.9596(8) 0.1797(3) 0.116 Uiso 1 calc R
C310 C -0.0391(3) 0.8379(13) -0.0421(4) 0.083(3) Uani 1 d .
H310 H -0.0383(3) 0.8563(13) -0.0767(4) 0.100 Uiso 1 calc R
C311 C -0.0342(2) 0.7099(11) -0.0252(3) 0.071(3) Uani 1 d .
H311 H -0.0297(2) 0.6412(11) -0.0482(3) 0.085 Uiso 1 calc R
C312 C -0.0358(2) 0.6802(8) 0.0257(3) 0.054(2) Uani 1 d .
H312 H -0.0330(2) 0.5916(8) 0.0369(3) 0.064 Uiso 1 calc R
C410 C 0.2372(2) 0.8842(8) 0.4268(3) 0.072(3) Uani 1 d .
H411 H 0.2207(2) 0.9129(8) 0.4534(3) 0.108 Uiso 1 calc R
H412 H 0.2557(2) 0.8172(8) 0.4398(3) 0.108 Uiso 1 calc R
H413 H 0.2208(2) 0.8467(8) 0.3994(3) 0.108 Uiso 1 calc R
C430 C 0.3410(3) 1.0338(10) 0.3125(3) 0.096(3) Uani 1 d .
H431 H 0.3577(3) 1.1076(10) 0.3035(3) 0.143 Uiso 1 calc R
H432 H 0.3261(3) 1.0024(10) 0.2828(3) 0.143 Uiso 1 calc R
H433 H 0.3573(3) 0.9619(10) 0.3265(3) 0.143 Uiso 1 calc R
C510 C 0.3544(2) 1.3274(8) 0.5480(3) 0.072(3) Uani 1 d .
H511 H 0.3482(2) 1.2360(8) 0.5566(3) 0.109 Uiso 1 calc R
H512 H 0.3439(2) 1.3873(8) 0.5725(3) 0.109 Uiso 1 calc R
H513 H 0.3828(2) 1.3382(8) 0.5480(3) 0.109 Uiso 1 calc R
C530 C 0.3424(2) 1.6697(7) 0.4106(3) 0.071(3) Uani 1 d .
H531 H 0.3316(2) 1.6877(7) 0.3768(3) 0.106 Uiso 1 calc R
H532 H 0.3710(2) 1.6713(7) 0.4109(3) 0.106 Uiso 1 calc R
H533 H 0.3333(2) 1.7371(7) 0.4333(3) 0.106 Uiso 1 calc R
C610 C 0.2260(3) 1.1586(9) 0.2154(3) 0.073(3) Uani 1 d .
H610 H 0.2249(3) 1.1171(9) 0.1837(3) 0.087 Uiso 1 calc R
C611 C 0.1954(3) 1.1461(9) 0.2468(4) 0.076(3) Uani 1 d .
H611 H 0.1730(3) 1.0965(9) 0.2359(4) 0.091 Uiso 1 calc R
C612 C 0.1966(2) 1.2060(8) 0.2951(3) 0.065(2) Uani 1 d .
H612 H 0.1754(2) 1.1968(8) 0.3161(3) 0.079 Uiso 1 calc R
O1 O 0.0000 0.9849(8) 0.2500 0.100(3) Uani 1 d S

loop_
_atom_type_symbol
_atom_type_description
_atom_type_scat_dispersion_real
_atom_type_scat_dispersion_imag
_atom_type_scat_source
Ru Ru -1.2594 .8363 'International Tables Vol C Tables 4.2.6.8 and 6.1.1.4'
O O .0106 .0060 'International Tables Vol C Tables 4.2.6.8 and 6.1.1.4'
N N .0061 .0033 'International Tables Vol C Tables 4.2.6.8 and 6.1.1.4'
C C .0033 .0016 'International Tables Vol C Tables 4.2.6.8 and 6.1.1.4'
H H .0000 .0000 'International Tables Vol C Tables 4.2.6.8 and 6.1.1.4'

loop_
_geom_angle_atom_site_label_1
_geom_angle_atom_site_label_2
_geom_angle_atom_site_label_3
_geom_angle
_geom_angle_publ_flag
N31 Ru1 N36 78.9(2) y
N31 Ru1 O11 92.6(2) y
N36 Ru1 O11 90.2(2) y
N31 Ru1 O23 91.2(2) y
N36 Ru1 O23 92.1(2) y
O11 Ru1 O23 175.9(2) y
N31 Ru1 O21 178.0(2) y
N36 Ru1 O21 100.3(2) y
O11 Ru1 O21 85.5(2) y
O23 Ru1 O21 90.7(2) y
N31 Ru1 O13 96.6(2) y
N36 Ru1 O13 175.4(2) y
O11 Ru1 O13 91.3(2) y
O23 Ru1 O13 86.8(2) y
O21 Ru1 O13 84.2(2) y
N61 Ru2 N66 79.6(2) y
N61 Ru2 O53 91.7(2) y
N66 Ru2 O53 90.6(2) y
N61 Ru2 O41 92.0(2) y
N66 Ru2 O41 92.7(2) y
O53 Ru2 O41 175.4(2) y
N61 Ru2 O51 92.3(2) y
N66 Ru2 O51 171.7(2) y
O53 Ru2 O51 91.6(2) y
O41 Ru2 O51 85.6(2) y
N61 Ru2 O43 177.3(2) y
N66 Ru2 O43 98.2(2) y
O53 Ru2 O43 86.8(2) y
O41 Ru2 O43 89.6(2) y
O51 Ru2 O43 89.9(2) y
C11 O11 Ru1 124.8(5) ?
C13 O13 Ru1 124.4(5) ?
C21 O21 Ru1 125.3(5) ?
C23 O23 Ru1 124.0(5) ?
C41 O41 Ru2 124.7(5) ?
C43 O43 Ru2 125.9(5) ?
C51 O51 Ru2 121.9(5) ?
C53 O53 Ru2 121.8(5) ?
C31 N31 Ru1 118.6(5) ?
C31 N31 H31 120.7(4) ?
Ru1 N31 H31 120.7(2) ?
C36 N36 C37 120.4(6) ?
C36 N36 Ru1 115.5(4) ?
C37 N36 Ru1 124.1(4) ?
C61 N61 Ru2 117.8(5) ?
C61 N61 H61 121.1(4) ?
Ru2 N61 H61 121.1(2) ?
C66 N66 C67 121.4(6) ?
C66 N66 Ru2 114.3(5) ?
C67 N66 Ru2 124.0(5) ?
O11 C11 C12 125.8(7) ?
O11 C11 C110 114.7(7) ?
C12 C11 C110 119.5(8) ?
C13 C12 C11 128.4(8) ?
C13 C12 H12 115.8(5) ?
C11 C12 H12 115.8(5) ?
O13 C13 C12 125.0(7) ?
O13 C13 C130 114.9(7) ?
C12 C13 C130 120.1(7) ?
O21 C21 C22 126.4(8) ?
O21 C21 C210 115.2(8) ?
C22 C21 C210 118.3(8) ?
C23 C22 C21 126.5(7) ?
C23 C22 H22 116.8(5) ?
C21 C22 H22 116.8(5) ?
O23 C23 C22 127.0(7) ?
O23 C23 C230 114.9(8) ?
C22 C23 C230 118.1(8) ?
N31 C31 C32 125.5(7) ?
N31 C31 C36 113.4(6) ?
C32 C31 C36 121.1(7) ?
C33 C32 C31 119.1(7) ?
C33 C32 H32 120.4(5) ?
C31 C32 H32 120.4(4) ?
C32 C33 C34 120.7(7) ?
C32 C33 H33 119.7(5) ?
C34 C33 H33 119.7(5) ?
C35 C34 C33 121.9(7) ?
C35 C34 H34 119.0(5) ?
C33 C34 H34 119.0(5) ?
C34 C35 C36 119.8(7) ?
C34 C35 H35 120.1(5) ?
C36 C35 H35 120.1(4) ?
N36 C36 C35 128.9(7) ?
N36 C36 C31 113.6(6) ?
C35 C36 C31 117.4(7) ?
C312 C37 C38 119.7(7) ?
C312 C37 N36 118.7(7) ?
C38 C37 N36 121.6(7) ?
C39 C38 C37 120.3(8) ?
C39 C38 H38 119.9(6) ?
C37 C38 H38 119.9(4) ?
C38 C39 C310 119.4(9) ?
C38 C39 H39 120.3(6) ?
C310 C39 H39 120.3(6) ?
O41 C41 C42 125.9(8) ?
O41 C41 C410 114.6(7) ?
C42 C41 C410 119.5(8) ?
C41 C42 C43 127.2(8) ?
C41 C42 H42 116.4(5) ?
C43 C42 H42 116.4(5) ?
O43 C43 C42 124.9(8) ?
O43 C43 C430 117.2(8) ?
C42 C43 C430 117.9(8) ?
O51 C51 C52 124.9(7) ?
O51 C51 C510 115.4(7) ?
C52 C51 C510 119.6(7) ?
C53 C52 C51 127.5(8) ?
C53 C52 H52 116.3(5) ?
C51 C52 H52 116.3(5) ?
O53 C53 C52 126.6(8) ?
O53 C53 C530 115.2(7) ?
C52 C53 C530 118.2(8) ?
N61 C61 C66 114.2(6) ?
N61 C61 C62 125.9(7) ?
C66 C61 C62 119.9(7) ?
C63 C62 C61 118.7(8) ?
C63 C62 H62 120.7(5) ?
C61 C62 H62 120.7(4) ?
C62 C63 C64 120.7(8) ?
C62 C63 H63 119.7(5) ?
C64 C63 H63 119.7(5) ?
C65 C64 C63 123.0(8) ?
C65 C64 H64 118.5(5) ?
C63 C64 H64 118.5(5) ?
C64 C65 C66 118.8(8) ?
C64 C65 H65 120.6(5) ?
C66 C65 H65 120.6(5) ?
N66 C66 C65 127.3(7) ?
N66 C66 C61 113.8(6) ?
C65 C66 C61 118.9(7) ?
C68 C67 C612 119.9(8) ?
C68 C67 N66 120.5(7) ?
C612 C67 N66 119.5(7) ?
C67 C68 C69 120.0(8) ?
C67 C68 H68 120.0(5) ?
C69 C68 H68 120.0(5) ?
C610 C69 C68 121.6(9) ?
C610 C69 H69 119.2(5) ?
C68 C69 H69 119.2(5) ?
C11 C110 H111 109.5(5) ?
C11 C110 H112 109.5(5) ?
H111 C110 H112 109.5 ?
C11 C110 H113 109.5(4) ?
H111 C110 H113 109.5 ?
H112 C110 H113 109.5 ?
C13 C130 H131 109.5(4) ?
C13 C130 H132 109.5(4) ?
H131 C130 H132 109.5 ?
C13 C130 H133 109.5(4) ?
H131 C130 H133 109.5 ?
H132 C130 H133 109.5 ?
C21 C210 H211 109.5(5) ?
C21 C210 H212 109.5(5) ?
H211 C210 H212 109.5 ?
C21 C210 H213 109.5(6) ?
H211 C210 H213 109.5 ?
H212 C210 H213 109.5 ?
C23 C230 H231 109.5(5) ?
C23 C230 H232 109.5(4) ?
H231 C230 H232 109.5 ?
C23 C230 H233 109.5(4) ?
H231 C230 H233 109.5 ?
H232 C230 H233 109.5 ?
C311 C310 C39 120.4(9) ?
C311 C310 H310 119.8(6) ?
C39 C310 H310 119.8(6) ?
C310 C311 C312 120.7(9) ?
C310 C311 H311 119.6(6) ?
C312 C311 H311 119.6(6) ?
C37 C312 C311 119.5(8) ?
C37 C312 H312 120.2(5) ?
C311 C312 H312 120.2(6) ?
C41 C410 H411 109.5(4) ?
C41 C410 H412 109.5(4) ?
H411 C410 H412 109.5 ?
C41 C410 H413 109.5(4) ?
H411 C410 H413 109.5 ?
H412 C410 H413 109.5 ?
C43 C430 H431 109.5(5) ?
C43 C430 H432 109.5(5) ?
H431 C430 H432 109.5 ?
C43 C430 H433 109.5(5) ?
H431 C430 H433 109.5 ?
H432 C430 H433 109.5 ?
C51 C510 H511 109.5(5) ?
C51 C510 H512 109.5(4) ?
H511 C510 H512 109.5 ?
C51 C510 H513 109.5(4) ?
H511 C510 H513 109.5 ?
H512 C510 H513 109.5 ?
C53 C530 H531 109.5(5) ?
C53 C530 H532 109.5(4) ?
H531 C530 H532 109.5 ?
C53 C530 H533 109.5(4) ?
H531 C530 H533 109.5 ?
H532 C530 H533 109.5 ?
C611 C610 C69 118.5(8) ?
C611 C610 H610 120.7(6) ?
C69 C610 H610 120.7(6) ?
C610 C611 C612 121.9(8) ?
C610 C611 H611 119.1(6) ?
C612 C611 H611 119.1(5) ?
C67 C612 C611 118.1(8) ?
C67 C612 H612 121.0(5) ?
C611 C612 H612 121.0(5) ?

loop_
_geom_bond_atom_site_label_1
_geom_bond_atom_site_label_2
_geom_bond_distance
_geom_bond_publ_flag
Ru1 N31 1.946(5) y
Ru1 N36 1.997(5) y
Ru1 O11 2.018(5) y
Ru1 O23 2.030(5) y
Ru1 O21 2.050(4) y
Ru1 O13 2.067(4) y
Ru2 N61 1.930(5) y
Ru2 N66 2.008(5) y
Ru2 O53 2.029(5) y
Ru2 O41 2.046(5) y
Ru2 O51 2.050(4) y
Ru2 O43 2.065(5) y
O11 C11 1.269(9) ?
O13 C13 1.277(8) ?
O21 C21 1.241(8) ?
O23 C23 1.281(8) ?
O41 C41 1.291(8) ?
O43 C43 1.247(9) ?
O51 C51 1.271(8) ?
O53 C53 1.282(8) ?
N31 C31 1.323(8) ?
N31 H31 0.86 ?
N36 C36 1.351(8) ?
N36 C37 1.429(8) ?
N61 C61 1.322(8) ?
N61 H61 0.86 ?
N66 C66 1.346(8) ?
N66 C67 1.438(8) ?
C11 C12 1.400(10) ?
C11 C110 1.506(10) ?
C12 C13 1.373(9) ?
C12 H12 0.93 ?
C13 C130 1.515(9) ?
C21 C22 1.384(11) ?
C21 C210 1.537(10) ?
C22 C23 1.377(11) ?
C22 H22 0.93 ?
C23 C230 1.532(10) ?
C31 C32 1.405(9) ?
C31 C36 1.441(9) ?
C32 C33 1.345(9) ?
C32 H32 0.93 ?
C33 C34 1.411(10) ?
C33 H33 0.93 ?
C34 C35 1.356(9) ?
C34 H34 0.93 ?
C35 C36 1.410(9) ?
C35 H35 0.93 ?
C37 C312 1.373(9) ?
C37 C38 1.392(10) ?
C38 C39 1.363(10) ?
C38 H38 0.93 ?
C39 C310 1.386(12) ?
C39 H39 0.93 ?
C41 C42 1.374(10) ?
C41 C410 1.505(10) ?
C42 C43 1.412(10) ?
C42 H42 0.93 ?
C43 C430 1.507(10) ?
C51 C52 1.400(10) ?
C51 C510 1.513(9) ?
C52 C53 1.381(10) ?
C52 H52 0.93 ?
C53 C530 1.506(10) ?
C61 C66 1.437(9) ?
C61 C62 1.438(9) ?
C62 C63 1.367(10) ?
C62 H62 0.93 ?
C63 C64 1.407(11) ?
C63 H63 0.93 ?
C64 C65 1.357(10) ?
C64 H64 0.93 ?
C65 C66 1.426(9) ?
C65 H65 0.93 ?
C67 C68 1.369(9) ?
C67 C612 1.389(10) ?
C68 C69 1.377(10) ?
C68 H68 0.93 ?
C69 C610 1.363(11) ?
C69 H69 0.93 ?
C110 H111 0.96 ?
C110 H112 0.96 ?
C110 H113 0.96 ?
C130 H131 0.96 ?
C130 H132 0.96 ?
C130 H133 0.96 ?
C210 H211 0.96 ?
C210 H212 0.96 ?
C210 H213 0.96 ?
C230 H231 0.96 ?
C230 H232 0.96 ?
C230 H233 0.96 ?
C310 C311 1.354(12) ?
C310 H310 0.93 ?
C311 C312 1.377(10) ?
C311 H311 0.93 ?
C312 H312 0.93 ?
C410 H411 0.96 ?
C410 H412 0.96 ?
C410 H413 0.96 ?
C430 H431 0.96 ?
C430 H432 0.96 ?
C430 H433 0.96 ?
C510 H511 0.96 ?
C510 H512 0.96 ?
C510 H513 0.96 ?
C530 H531 0.96 ?
C530 H532 0.96 ?
C530 H533 0.96 ?
C610 C611 1.358(11) ?
C610 H610 0.93 ?
C611 C612 1.402(11) ?
C611 H611 0.93 ?
C612 H612 0.93 ?

loop_
_geom_torsion_atom_site_label_1
_geom_torsion_atom_site_label_2
_geom_torsion_atom_site_label_3
_geom_torsion_atom_site_label_4
_geom_torsion
N31 Ru1 O11 C11 -90.4(6)
N36 Ru1 O11 C11 -169.3(6)
O23 Ru1 O11 C11 67.7(29)
O21 Ru1 O11 C11 90.3(5)
O13 Ru1 O11 C11 6.3(6)
N31 Ru1 O13 C13 87.1(5)
N36 Ru1 O13 C13 102.6(25)
O11 Ru1 O13 C13 -5.6(5)
O23 Ru1 O13 C13 178.0(5)
O21 Ru1 O13 C13 -91.0(5)
N31 Ru1 O21 C21 163.5(61)
N36 Ru1 O21 C21 95.4(6)
O11 Ru1 O21 C21 -175.3(6)
O23 Ru1 O21 C21 3.2(6)
O13 Ru1 O21 C21 -83.5(6)
N31 Ru1 O23 C23 -178.3(5)
N36 Ru1 O23 C23 -99.4(5)
O11 Ru1 O23 C23 23.5(30)
O21 Ru1 O23 C23 1.0(5)
O13 Ru1 O23 C23 85.1(5)
N61 Ru2 O41 C41 166.8(5)
N66 Ru2 O41 C41 87.1(5)
O53 Ru2 O41 C41 -49.4(26)
O51 Ru2 O41 C41 -101.0(5)
O43 Ru2 O41 C41 -11.1(5)
N61 Ru2 O43 C43 -113.8(47)
N66 Ru2 O43 C43 -79.6(6)
O53 Ru2 O43 C43 -169.7(6)
O41 Ru2 O43 C43 13.1(6)
O51 Ru2 O43 C43 98.7(6)
N61 Ru2 O51 C51 -66.9(5)
N66 Ru2 O51 C51 -80.2(16)
O53 Ru2 O51 C51 24.9(5)
O41 Ru2 O51 C51 -158.7(5)
O43 Ru2 O51 C51 111.6(5)
N61 Ru2 O53 C53 72.4(5)
N66 Ru2 O53 C53 152.0(5)
O41 Ru2 O53 C53 -71.4(26)
O51 Ru2 O53 C53 -19.9(5)
O43 Ru2 O53 C53 -109.8(5)
N36 Ru1 N31 C31 0.3(5)
O11 Ru1 N31 C31 -89.3(5)
O23 Ru1 N31 C31 92.2(5)
O21 Ru1 N31 C31 -68.2(65)
O13 Ru1 N31 C31 179.1(5)
N31 Ru1 N36 C36 -0.1(5)
O11 Ru1 N36 C36 92.5(5)
O23 Ru1 N36 C36 -91.0(5)
O21 Ru1 N36 C36 177.9(5)
O13 Ru1 N36 C36 -15.8(27)
N31 Ru1 N36 C37 -178.9(5)
O11 Ru1 N36 C37 -86.3(5)
O23 Ru1 N36 C37 90.2(5)
O21 Ru1 N36 C37 -0.9(5)
O13 Ru1 N36 C37 165.4(23)
N66 Ru2 N61 C61 -4.1(5)
O53 Ru2 N61 C61 86.1(5)
O41 Ru2 N61 C61 -96.6(5)
O51 Ru2 N61 C61 177.8(5)
O43 Ru2 N61 C61 30.3(50)
N61 Ru2 N66 C66 4.6(5)
O53 Ru2 N66 C66 -87.0(5)
O41 Ru2 N66 C66 96.1(5)
O51 Ru2 N66 C66 18.1(18)
O43 Ru2 N66 C66 -173.8(5)
N61 Ru2 N66 C67 -169.5(6)
O53 Ru2 N66 C67 98.8(6)
O41 Ru2 N66 C67 -78.0(6)
O51 Ru2 N66 C67 -156.0(13)
O43 Ru2 N66 C67 12.0(6)
Ru1 O11 C11 C12 -4.7(10)
Ru1 O11 C11 C110 176.0(5)
O11 C11 C12 C13 -0.2(13)
C110 C11 C12 C13 179.0(7)
Ru1 O13 C13 C12 3.2(10)
Ru1 O13 C13 C130 -179.6(4)
C11 C12 C13 O13 1.0(13)
C11 C12 C13 C130 -176.1(7)
Ru1 O21 C21 C22 -4.8(12)
Ru1 O21 C21 C210 174.3(6)
O21 C21 C22 C23 1.9(15)
C210 C21 C22 C23 -177.3(9)
Ru1 O23 C23 C22 -3.8(11)
Ru1 O23 C23 C230 178.1(4)
C21 C22 C23 O23 3.1(14)
C21 C22 C23 C230 -178.9(8)
Ru1 N31 C31 C32 177.5(5)
Ru1 N31 C31 C36 -0.5(8)
N31 C31 C32 C33 -178.4(7)
C36 C31 C32 C33 -0.6(11)
C31 C32 C33 C34 1.6(12)
C32 C33 C34 C35 -1.2(14)
C33 C34 C35 C36 -0.3(13)
C37 N36 C36 C35 2.4(11)
Ru1 N36 C36 C35 -176.4(6)
C37 N36 C36 C31 178.8(6)
Ru1 N36 C36 C31 -0.1(7)
C34 C35 C36 N36 177.6(7)
C34 C35 C36 C31 1.3(11)
N31 C31 C36 N36 0.3(9)
C32 C31 C36 N36 -177.7(6)
N31 C31 C36 C35 177.2(6)
C32 C31 C36 C35 -0.9(10)
C36 N36 C37 C312 -128.0(7)
Ru1 N36 C37 C312 50.7(8)
C36 N36 C37 C38 52.1(9)
Ru1 N36 C37 C38 -129.2(6)
C312 C37 C38 C39 0.3(11)
N36 C37 C38 C39 -179.8(7)
C37 C38 C39 C310 -1.1(13)
Ru2 O41 C41 C42 4.0(10)
Ru2 O41 C41 C410 -177.4(5)
O41 C41 C42 C43 7.2(13)
C410 C41 C42 C43 -171.4(7)
Ru2 O43 C43 C42 -7.8(11)
Ru2 O43 C43 C430 173.4(5)
C41 C42 C43 O43 -5.0(14)
C41 C42 C43 C430 173.8(8)
Ru2 O51 C51 C52 -17.7(10)
Ru2 O51 C51 C510 163.1(5)
O51 C51 C52 C53 -3.5(13)
C510 C51 C52 C53 175.7(7)
Ru2 O53 C53 C52 7.8(10)
Ru2 O53 C53 C530 -171.2(4)
C51 C52 C53 O53 9.4(13)
C51 C52 C53 C530 -171.7(7)
Ru2 N61 C61 C66 3.0(8)
Ru2 N61 C61 C62 -179.6(6)
N61 C61 C62 C63 -175.9(8)
C66 C61 C62 C63 1.3(11)
C61 C62 C63 C64 -2.8(13)
C62 C63 C64 C65 1.5(15)
C63 C64 C65 C66 1.4(14)
C67 N66 C66 C65 -7.8(11)
Ru2 N66 C66 C65 177.9(6)
C67 N66 C66 C61 169.9(6)
Ru2 N66 C66 C61 -4.4(8)
C64 C65 C66 N66 174.8(8)
C64 C65 C66 C61 -2.7(11)
N61 C61 C66 N66 1.1(9)
C62 C61 C66 N66 -176.5(6)
N61 C61 C66 C65 179.0(6)
C62 C61 C66 C65 1.4(11)
C66 N66 C67 C68 129.8(8)
Ru2 N66 C67 C68 -56.4(9)
C66 N66 C67 C612 -51.8(10)
Ru2 N66 C67 C612 122.0(6)
C612 C67 C68 C69 -0.9(12)
N66 C67 C68 C69 177.5(7)
C67 C68 C69 C610 -0.2(13)
C38 C39 C310 C311 0.5(14)
C39 C310 C311 C312 0.8(14)
C38 C37 C312 C311 1.0(11)
N36 C37 C312 C311 -178.9(6)
C310 C311 C312 C37 -1.6(13)
C68 C69 C610 C611 1.2(14)
C69 C610 C611 C612 -1.0(14)
C68 C67 C612 C611 1.1(12)
N66 C67 C612 C611 -177.3(7)
C610 C611 C612 C67 -0.2(13)
